data_4085391
loop_
_publ_author_name
'Nagarajaprakash, R.'
'Ashok Kumar, Chowan'
'Mobin, Shaikh M.'
'Manimaran, Bala.'

_publ_section_title
;
 Multicomponent Self-Assembly of Thiolato- and Selenato-Bridged
 Ester-Functionalized Rhenium(I)-Based Trigonal Metallaprisms: Synthesis
 and Structural Characterization
;
_journal_issue 4
_journal_name_full Organometallics
_journal_page_first 724
_journal_paper_doi 10.1021/om501005n
_journal_volume 34
_journal_year 2015
_chemical_formula_moiety 'C54 H36 N3 O15 Re3 S3, C4.5 H6'
_chemical_formula_sum 'C58.5 H42 N3 O15 Re3 S3'
_chemical_formula_weight 1681.73
_chemical_name_systematic
;
 ?
;
_space_group_crystal_system orthorhombic
_space_group_IT_number 60
_space_group_name_Hall '-P 2n 2ab'
_space_group_name_H-M_alt 'P b c n'
_symmetry_space_group_name_Hall '-P 2n 2ab'
_symmetry_space_group_name_H-M 'P b c n'
_atom_sites_solution_hydrogens geom
_atom_sites_solution_primary direct
_atom_sites_solution_secondary difmap
_audit_creation_date 2014-04-09
_audit_creation_method
;
Olex2 1.2
(compiled 2014.03.20 svn.r2914 for OlexSys, GUI svn.r4816)
;
_cell_angle_alpha 90.00
_cell_angle_beta 90.00
_cell_angle_gamma 90.00
_cell_formula_units_Z 8
_cell_length_a 10.6581(2)
_cell_length_b 35.7402(6)
_cell_length_c 30.3489(5)
_cell_measurement_reflns_used 18890
_cell_measurement_temperature 150(2)
_cell_measurement_theta_max 32.2256
_cell_measurement_theta_min 2.9689
_cell_volume 11560.6(3)
_computing_cell_refinement 'CrysAlis RED, Oxford Diffraction Ltd.,'
_computing_data_collection 'CrysAlis CCD, Oxford Diffraction Ltd.,'
_computing_data_reduction 'CrysAlis RED, Oxford Diffraction Ltd.,'
_computing_molecular_graphics 'Olex2 (Dolomanov et al., 2009)'
_computing_publication_material 'Olex2 (Dolomanov et al., 2009)'
_computing_structure_refinement 'ShelXL (Sheldrick, 2008)'
_computing_structure_solution 'ShelXS (Sheldrick, 2008)'
_diffrn_ambient_temperature 150(2)
_diffrn_detector_area_resol_mean 15.9948
_diffrn_measured_fraction_theta_full 0.998
_diffrn_measured_fraction_theta_max 0.998
_diffrn_measurement_device_type 'OXFORD DIFFRACTION SUPER NOVA'
_diffrn_measurement_method \w/q-scan
_diffrn_radiation_monochromator graphite
_diffrn_radiation_type MoK\a
_diffrn_radiation_wavelength 0.71073
_diffrn_reflns_av_R_equivalents 0.0847
_diffrn_reflns_av_unetI/netI 0.0467
_diffrn_reflns_limit_h_max 12
_diffrn_reflns_limit_h_min -12
_diffrn_reflns_limit_k_max 42
_diffrn_reflns_limit_k_min -40
_diffrn_reflns_limit_l_max 36
_diffrn_reflns_limit_l_min -32
_diffrn_reflns_number 71385
_diffrn_reflns_theta_full 25.00
_diffrn_reflns_theta_max 25.00
_diffrn_reflns_theta_min 3.04
_diffrn_source 'Micro-Focus (Mo) X-ray Source'
_exptl_absorpt_coefficient_mu 6.445
_exptl_absorpt_correction_T_max 0.3447
_exptl_absorpt_correction_T_min 0.2249
_exptl_absorpt_correction_type multi-scan
_exptl_absorpt_process_details
;
CrysAlis RED, Oxford Diffraction Ltd.,
Version 1.171.31.7 (release 18-10-2006 CrysAlis171 .NET)
(compiled Oct 18 2006,16:28:17)
Empirical absorption correction using spherical harmonics,
 implemented in SCALE3 ABSPACK scaling algorithm.
;
_exptl_crystal_colour YELLOW
_exptl_crystal_density_diffrn 1.932
_exptl_crystal_density_method 'not measured'
_exptl_crystal_description BLOCK
_exptl_crystal_F_000 6456
_exptl_crystal_size_max 0.33
_exptl_crystal_size_mid 0.26
_exptl_crystal_size_min 0.21
_refine_diff_density_max 2.101
_refine_diff_density_min -1.728
_refine_diff_density_rms 0.170
_refine_ls_extinction_method none
_refine_ls_goodness_of_fit_ref 1.046
_refine_ls_hydrogen_treatment constr
_refine_ls_matrix_type full
_refine_ls_number_parameters 746
_refine_ls_number_reflns 10166
_refine_ls_number_restraints 0
_refine_ls_restrained_S_all 1.046
_refine_ls_R_factor_all 0.0534
_refine_ls_R_factor_gt 0.0429
_refine_ls_shift/su_max 0.003
_refine_ls_shift/su_mean 0.000
_refine_ls_structure_factor_coef Fsqd
_refine_ls_weighting_details 'calc w=1/[\s^2^(Fo^2^)+(0.0510P)^2^+67.0424P] where P=(Fo^2^+2Fc^2^)/3'
_refine_ls_weighting_scheme calc
_refine_ls_wR_factor_gt 0.1052
_refine_ls_wR_factor_ref 0.1117
_reflns_number_gt 8557
_reflns_number_total 10166
_reflns_threshold_expression >2sigma(I)
_cod_data_source_file om501005n_si_002.cif
_cod_data_source_block 3
_cod_depositor_comments 'Adding full bibliography for 4085391--4085392.cif.'
_cod_original_formula_sum 'C58.50 H42 N3 O15 Re3 S3'
_cod_database_code 4085391
_olex2_refinement_description
;
1. Others
 Fixed Sof: H66A(0.5) H66B(0.5) H66C(0.5)
 Fixed U12: C333(0) C555(0) C666(0)
 Fixed U23: C333(0) C555(0) C666(0)
 Fixed Uiso: H10A(0.048) H10B(0.048) H12(0.055) H13(0.065) H14(0.064)
 H15(0.052) H16(0.049) H17A(0.041) H17B(0.041) H19(0.047) H20(0.058) H21(0.057)
 H22(0.051) H23(0.041) H24A(0.049) H24B(0.049) H26(0.051) H27(0.062) H28(0.063)
 H29(0.056) H30(0.051) H31(0.036) H32(0.038) H34(0.034) H35(0.032) H38(0.051)
 H40(0.043) H42(0.038) H45(0.039) H46(0.036) H48(0.04) H47(0.032) H49(0.069)
 H50(0.08) H52(0.066) H53(0.062) H11A(0.19) H11B(0.19) H11C(0.19) H333(0.061)
 H444(0.083) H66A(0.198) H66B(0.198) H66C(0.198)
 Fixed X: H10A(0.7573) H10B(0.7258) H12(0.6052) H13(0.3998) H14(0.2393)
 H15(0.2813) H16(0.4879) H17A(0.9993) H17B(0.9443) H19(1.1899) H20(1.3866)
 H21(1.4361) H22(1.2903) H23(1.0908) H24A(0.5303) H24B(0.4882) H26(0.671)
 H27(0.871) H28(1.0065) H29(0.9378) H30(0.7307) H31(0.4662) H32(0.3525)
 H34(0.609) H35(0.7132) H38(0.3451) H40(0.244) H42(0.4107) H45(0.3598)
 H46(0.3593) H48(0.3161) H47(0.3121) H49(1.0283) H50(0.9269) H52(0.6626)
 H53(0.754) H11A(-0.044) H11B(0.0036) H11C(0.1026) C333(0) H333(0) H444(0.0082)
 C555(0) C666(0) H66A(-0.004) H66B(-0.073) H66C(0.077)
 Fixed Y: H10A(0.9464) H10B(0.9717) H12(0.9504) H13(0.9601) H14(0.9651)
 H15(0.9626) H16(0.9544) H17A(0.8386) H17B(0.7975) H19(0.8092) H20(0.7824)
 H21(0.7627) H22(0.7702) H23(0.7935) H24A(0.4122) H24B(0.4376) H26(0.4787)
 H27(0.4744) H28(0.4276) H29(0.3838) H30(0.3858) H31(0.8702) H32(0.8511)
 H34(0.7704) H35(0.7902) H38(0.8111) H40(0.7226) H42(0.7047) H45(0.5983)
 H46(0.5334) H48(0.5432) H47(0.608) H49(0.84) H50(0.8059) H52(0.8859)
 H53(0.9119) H11A(0.676) H11B(0.7119) H11C(0.6817) H333(0.7118) H444(0.6127)
 H66A(0.5547) H66B(0.5547) H66C(0.5547)
 Fixed Z: H10A(0.0636) H10B(0.0215) H12(0.1194) H13(0.1423) H14(0.0917)
 H15(0.017) H16(-0.0075) H17A(0.0777) H17B(0.0711) H19(0.1063) H20(0.0912)
 H21(0.0194) H22(-0.0367) H23(-0.0216) H24A(-0.3219) H24B(-0.3628) H26(-0.3959)
 H27(-0.4253) H28(-0.4005) H29(-0.3488) H30(-0.3235) H31(-0.0172) H32(-0.0783)
 H34(-0.0997) H35(-0.0366) H38(-0.2241) H40(-0.301) H42(-0.1817) H45(-0.3422)
 H46(-0.3331) H48(-0.205) H47(-0.2106) H49(-0.0845) H50(-0.1459) H52(-0.148)
 H53(-0.0861) H11A(0.8525) H11B(0.8257) H11C(0.8433) C333(0.75) H333(0.75)
 H444(0.8161) C555(0.75) C666(0.75) H66A(0.7196) H66B(0.7664) H66C(0.764)
;

loop_
_space_group_symop_id
_space_group_symop_operation_xyz
1 'x, y, z'
2 '-x+1/2, -y+1/2, z+1/2'
3 'x+1/2, -y+1/2, -z'
4 '-x, y, -z+1/2'
5 '-x, -y, -z'
6 'x-1/2, y-1/2, -z-1/2'
7 '-x-1/2, y-1/2, z'
8 'x, -y, z-1/2'

loop_
_atom_site_label
_atom_site_type_symbol
_atom_site_fract_x
_atom_site_fract_y
_atom_site_fract_z
_atom_site_U_iso_or_equiv
_atom_site_adp_type
_atom_site_occupancy
_atom_site_symmetry_multiplicity
_atom_site_calc_flag
_atom_site_refinement_flags
Re1 Re 0.68346(3) 0.848892(9) 0.043816(10) 0.02522(10) Uani 1 1 d .
Re2 Re 0.95107(3) 0.900106(9) -0.012555(10) 0.02560(10) Uani 1 1 d .
Re3 Re 0.32629(3) 0.469680(9) -0.263927(11) 0.02746(10) Uani 1 1 d .
S1 S 0.72097(19) 0.90761(5) 0.00152(7) 0.0271(4) Uani 1 1 d .
S2 S 0.89371(19) 0.83472(6) 0.01058(6) 0.0276(4) Uani 1 1 d .
S3 S 0.53300(19) 0.47550(5) -0.30171(7) 0.0283(4) Uani 1 1 d .
N1 N 0.5977(6) 0.83117(17) -0.0200(2) 0.0238(14) Uani 1 1 d .
N2 N 0.8951(7) 0.87623(19) -0.0776(2) 0.0319(16) Uani 1 1 d .
N3 N 0.3360(6) 0.53206(19) -0.2684(2) 0.0312(16) Uani 1 1 d .
O1 O 0.6548(7) 0.77174(19) 0.0875(2) 0.0556(19) Uani 1 1 d .
O2 O 0.4220(6) 0.87002(17) 0.0801(2) 0.0432(16) Uani 1 1 d .
O3 O 0.7959(6) 0.8782(2) 0.1300(2) 0.0546(19) Uani 1 1 d .
O4 O 1.0187(7) 0.9266(2) 0.0809(2) 0.0551(19) Uani 1 1 d .
O5 O 0.9728(7) 0.98096(17) -0.0464(2) 0.0517(18) Uani 1 1 d .
O6 O 1.2337(6) 0.88834(19) -0.0254(2) 0.0496(17) Uani 1 1 d .
O7 O 0.0806(6) 0.4741(2) -0.2098(2) 0.0540(18) Uani 1 1 d .
O8 O 0.1833(6) 0.46279(19) -0.3510(2) 0.0526(18) Uani 1 1 d .
O9 O 0.3315(6) 0.38430(17) -0.2604(2) 0.0472(17) Uani 1 1 d .
O10 O 0.2815(6) 0.80814(19) -0.1391(2) 0.0482(17) Uani 1 1 d .
O11 O 0.4457(6) 0.77159(16) -0.15899(18) 0.0369(14) Uani 1 1 d .
O12 O 0.3217(5) 0.66934(14) -0.24513(17) 0.0311(13) Uani 1 1 d .
O13 O 0.3638(7) 0.66600(16) -0.3181(2) 0.0511(18) Uani 1 1 d .
O14 O 0.2320(9) 0.79326(17) -0.2991(2) 0.067(2) Uani 1 1 d .
C1 C 0.6653(8) 0.8003(3) 0.0701(3) 0.038(2) Uani 1 1 d .
C2 C 0.5185(8) 0.8629(2) 0.0659(3) 0.0305(19) Uani 1 1 d .
C3 C 0.7543(8) 0.8671(3) 0.0970(3) 0.041(2) Uani 1 1 d .
C4 C 0.9926(8) 0.9168(3) 0.0456(3) 0.040(2) Uani 1 1 d .
C5 C 0.9667(9) 0.9509(2) -0.0336(3) 0.036(2) Uani 1 1 d .
C6 C 1.1258(10) 0.8919(2) -0.0218(3) 0.042(2) Uani 1 1 d .
C7 C 0.1712(8) 0.4715(3) -0.2296(3) 0.040(2) Uani 1 1 d .
C8 C 0.2352(8) 0.4664(2) -0.3178(3) 0.0317(19) Uani 1 1 d .
C9 C 0.3287(8) 0.4165(2) -0.2611(3) 0.0327(19) Uani 1 1 d .
C10 C 0.7014(8) 0.9489(2) 0.0377(3) 0.040(2) Uani 1 1 d .
H10A H 0.7573 0.9464 0.0636 0.048 Uiso 1 1 calc R
H10B H 0.7258 0.9717 0.0215 0.048 Uiso 1 1 calc R
C11 C 0.5685(8) 0.9524(2) 0.0529(3) 0.035(2) Uani 1 1 d .
C12 C 0.5403(9) 0.9534(3) 0.0983(3) 0.046(2) Uani 1 1 d .
H12 H 0.6052 0.9504 0.1194 0.055 Uiso 1 1 calc R
C13 C 0.4182(10) 0.9586(3) 0.1117(4) 0.054(3) Uani 1 1 d .
H13 H 0.3998 0.9601 0.1423 0.065 Uiso 1 1 calc R
C14 C 0.3231(10) 0.9618(3) 0.0818(4) 0.053(3) Uani 1 1 d .
H14 H 0.2393 0.9651 0.0917 0.064 Uiso 1 1 calc R
C15 C 0.3477(9) 0.9603(3) 0.0377(3) 0.044(2) Uani 1 1 d .
H15 H 0.2813 0.9626 0.0170 0.052 Uiso 1 1 calc R
C16 C 0.4710(9) 0.9555(2) 0.0232(3) 0.041(2) Uani 1 1 d .
H16 H 0.4879 0.9544 -0.0075 0.049 Uiso 1 1 calc R
C17 C 0.9898(8) 0.8180(2) 0.0562(3) 0.0338(19) Uani 1 1 d .
H17A H 0.9993 0.8386 0.0777 0.041 Uiso 1 1 calc R
H17B H 0.9443 0.7975 0.0711 0.041 Uiso 1 1 calc R
C18 C 1.1188(7) 0.8041(2) 0.0439(3) 0.0297(18) Uani 1 1 d .
C19 C 1.2088(8) 0.8008(2) 0.0774(3) 0.039(2) Uani 1 1 d .
H19 H 1.1899 0.8092 0.1063 0.047 Uiso 1 1 calc R
C20 C 1.3267(8) 0.7851(3) 0.0683(4) 0.049(3) Uani 1 1 d .
H20 H 1.3866 0.7824 0.0912 0.058 Uiso 1 1 calc R
C21 C 1.3563(9) 0.7733(3) 0.0255(4) 0.048(2) Uani 1 1 d .
H21 H 1.4361 0.7627 0.0194 0.057 Uiso 1 1 calc R
C22 C 1.2694(9) 0.7774(2) -0.0075(3) 0.043(2) Uani 1 1 d .
H22 H 1.2903 0.7702 -0.0367 0.051 Uiso 1 1 calc R
C23 C 1.1510(8) 0.7918(2) 0.0015(3) 0.034(2) Uani 1 1 d .
H23 H 1.0908 0.7935 -0.0216 0.041 Uiso 1 1 calc R
C24 C 0.5496(8) 0.4354(3) -0.3384(3) 0.041(2) Uani 1 1 d .
H24A H 0.5303 0.4122 -0.3219 0.049 Uiso 1 1 calc R
H24B H 0.4882 0.4376 -0.3628 0.049 Uiso 1 1 calc R
C25 C 0.6794(8) 0.4325(2) -0.3575(3) 0.035(2) Uani 1 1 d .
C26 C 0.7242(10) 0.4588(2) -0.3870(3) 0.042(2) Uani 1 1 d .
H26 H 0.6710 0.4787 -0.3959 0.051 Uiso 1 1 calc R
C27 C 0.8435(10) 0.4568(3) -0.4039(4) 0.052(3) Uani 1 1 d .
H27 H 0.8710 0.4744 -0.4253 0.062 Uiso 1 1 calc R
C28 C 0.9232(10) 0.4288(3) -0.3895(3) 0.053(3) Uani 1 1 d .
H28 H 1.0065 0.4276 -0.4005 0.063 Uiso 1 1 calc R
C29 C 0.8823(9) 0.4027(3) -0.3591(3) 0.047(2) Uani 1 1 d .
H29 H 0.9378 0.3838 -0.3488 0.056 Uiso 1 1 calc R
C30 C 0.7598(9) 0.4042(3) -0.3436(3) 0.043(2) Uani 1 1 d .
H30 H 0.7307 0.3858 -0.3235 0.051 Uiso 1 1 calc R
C31 C 0.4943(8) 0.8490(2) -0.0335(3) 0.0303(18) Uani 1 1 d .
H31 H 0.4662 0.8702 -0.0172 0.036 Uiso 1 1 calc R
C32 C 0.4265(8) 0.8380(2) -0.0701(3) 0.0319(19) Uani 1 1 d .
H32 H 0.3525 0.8511 -0.0783 0.038 Uiso 1 1 calc R
C33 C 0.4663(8) 0.8081(2) -0.0946(2) 0.0274(18) Uani 1 1 d .
C34 C 0.5764(8) 0.7905(2) -0.0826(2) 0.0287(18) Uani 1 1 d .
H34 H 0.6090 0.7704 -0.0997 0.034 Uiso 1 1 calc R
C35 C 0.6383(8) 0.8027(2) -0.0450(3) 0.0270(17) Uani 1 1 d .
H35 H 0.7132 0.7902 -0.0366 0.032 Uiso 1 1 calc R
C36 C 0.3844(9) 0.7966(2) -0.1330(3) 0.034(2) Uani 1 1 d .
C37 C 0.3840(9) 0.7597(2) -0.1974(3) 0.034(2) Uani 1 1 d .
C38 C 0.3401(9) 0.7848(2) -0.2286(3) 0.043(2) Uani 1 1 d .
H38 H 0.3451 0.8111 -0.2241 0.051 Uiso 1 1 calc R
C39 C 0.2896(10) 0.7702(2) -0.2658(3) 0.041(2) Uani 1 1 d .
C40 C 0.2801(9) 0.7319(2) -0.2745(3) 0.036(2) Uani 1 1 d .
H40 H 0.2440 0.7226 -0.3010 0.043 Uiso 1 1 calc R
C41 C 0.3262(8) 0.7085(2) -0.2423(3) 0.0304(19) Uani 1 1 d .
C42 C 0.3792(8) 0.7215(2) -0.2033(3) 0.0317(19) Uani 1 1 d .
H42 H 0.4107 0.7047 -0.1817 0.038 Uiso 1 1 calc R
C43 C 0.3425(8) 0.6513(2) -0.2839(3) 0.0324(19) Uani 1 1 d .
C44 C 0.3377(7) 0.6092(2) -0.2765(3) 0.0257(17) Uani 1 1 d .
C45 C 0.3507(8) 0.5874(2) -0.3138(3) 0.0327(19) Uani 1 1 d .
H45 H 0.3598 0.5983 -0.3422 0.039 Uiso 1 1 calc R
C46 C 0.3497(8) 0.5488(2) -0.3078(3) 0.0296(18) Uani 1 1 d .
H46 H 0.3593 0.5334 -0.3331 0.036 Uiso 1 1 calc R
C48 C 0.3241(8) 0.5544(2) -0.2333(3) 0.0329(19) Uani 1 1 d .
H48 H 0.3161 0.5432 -0.2050 0.040 Uiso 1 1 calc R
C47 C 0.3229(7) 0.5931(2) -0.2362(3) 0.0269(17) Uani 1 1 d .
H47 H 0.3121 0.6080 -0.2106 0.032 Uiso 1 1 calc R
C49 C 0.9495(12) 0.8481(3) -0.0955(3) 0.058(3) Uani 1 1 d .
H49 H 1.0283 0.8400 -0.0845 0.069 Uiso 1 1 calc R
C50 C 0.8917(13) 0.8279(3) -0.1334(4) 0.066(3) Uani 1 1 d .
H50 H 0.9269 0.8059 -0.1459 0.080 Uiso 1 1 calc R
C51 C 0.7845(10) 0.8437(3) -0.1484(3) 0.047(2) Uani 1 1 d .
C52 C 0.7335(11) 0.8748(3) -0.1343(3) 0.055(3) Uani 1 1 d .
H52 H 0.6626 0.8859 -0.1480 0.066 Uiso 1 1 calc R
C53 C 0.7904(9) 0.8899(3) -0.0981(3) 0.052(3) Uani 1 1 d .
H53 H 0.7540 0.9119 -0.0861 0.062 Uiso 1 1 calc R
C54 C 0.7124(11) 0.8218(3) -0.1866(4) 0.056(3) Uani 1 1 d .
O15 O 0.6098(9) 0.8323(2) -0.1982(3) 0.073(2) Uani 1 1 d .
C111 C 0.0180(18) 0.6852(6) 0.8313(4) 0.127(7) Uani 1 1 d .
H11A H -0.0440 0.6760 0.8525 0.190 Uiso 1 1 calc R
H11B H 0.0036 0.7119 0.8257 0.190 Uiso 1 1 calc R
H11C H 0.1026 0.6817 0.8433 0.190 Uiso 1 1 calc R
C222 C 0.0059(11) 0.6642(4) 0.7896(4) 0.068(3) Uani 1 1 d .
C333 C 0.0000 0.6852(5) 0.7500 0.051(4) Uani 1 2 d S
H333 H 0.0000 0.7118 0.7500 0.061 Uiso 1 2 calc SR
C444 C 0.0052(10) 0.6260(4) 0.7890(4) 0.069(3) Uani 1 1 d .
H444 H 0.0082 0.6127 0.8161 0.083 Uiso 1 1 calc R
C555 C 0.0000 0.6062(6) 0.7500 0.075(5) Uani 1 2 d S
C666 C 0.0000 0.5638(6) 0.7500 0.132(11) Uani 1 2 d S
H66A H -0.0040 0.5547 0.7196 0.198 Uiso 0.50 1 calc PR
H66B H -0.0730 0.5547 0.7664 0.198 Uiso 0.50 1 calc PR
H66C H 0.0770 0.5547 0.7640 0.198 Uiso 0.50 1 calc PR

loop_
_atom_site_aniso_label
_atom_site_aniso_U_11
_atom_site_aniso_U_22
_atom_site_aniso_U_33
_atom_site_aniso_U_23
_atom_site_aniso_U_13
_atom_site_aniso_U_12
Re1 0.03107(18) 0.02718(18) 0.01740(16) -0.00138(12) 0.00064(13) -0.00119(13)
Re2 0.02923(18) 0.02814(18) 0.01943(17) -0.00331(13) 0.00039(13) -0.00235(13)
Re3 0.03086(19) 0.02527(18) 0.02624(18) 0.00081(13) -0.00462(14) -0.00009(13)
S1 0.0317(11) 0.0223(9) 0.0272(10) -0.0013(8) 0.0027(9) -0.0005(8)
S2 0.0313(11) 0.0307(10) 0.0209(10) 0.0023(8) -0.0013(8) 0.0046(8)
S3 0.0342(11) 0.0259(10) 0.0249(10) -0.0029(8) -0.0035(9) -0.0011(8)
N1 0.031(4) 0.021(3) 0.020(3) -0.002(3) 0.000(3) -0.002(3)
N2 0.043(4) 0.032(4) 0.020(3) -0.002(3) 0.001(3) -0.014(3)
N3 0.028(4) 0.037(4) 0.029(4) 0.000(3) 0.000(3) 0.002(3)
O1 0.079(5) 0.042(4) 0.046(4) 0.020(3) 0.019(4) 0.007(4)
O2 0.039(4) 0.040(4) 0.050(4) -0.006(3) 0.018(3) -0.006(3)
O3 0.058(4) 0.080(5) 0.026(4) -0.013(3) 0.000(3) -0.017(4)
O4 0.057(4) 0.080(5) 0.029(4) -0.013(3) -0.007(3) -0.014(4)
O5 0.065(5) 0.030(4) 0.060(5) 0.003(3) 0.003(4) -0.009(3)
O6 0.032(4) 0.053(4) 0.064(5) -0.007(3) 0.006(3) 0.005(3)
O7 0.043(4) 0.071(5) 0.048(4) 0.015(4) 0.009(4) 0.003(3)
O8 0.059(4) 0.053(4) 0.045(4) 0.000(3) -0.028(4) -0.003(3)
O9 0.069(5) 0.035(4) 0.038(4) -0.002(3) -0.002(3) -0.008(3)
O10 0.049(4) 0.054(4) 0.042(4) -0.011(3) -0.017(3) 0.006(3)
O11 0.058(4) 0.031(3) 0.022(3) -0.006(2) -0.013(3) 0.003(3)
O12 0.052(4) 0.023(3) 0.018(3) -0.002(2) -0.004(3) 0.005(2)
O13 0.101(6) 0.027(3) 0.025(3) 0.001(3) 0.011(4) -0.008(3)
O14 0.156(8) 0.020(3) 0.025(3) 0.006(3) -0.011(4) 0.007(4)
C1 0.031(5) 0.053(6) 0.029(5) -0.001(4) 0.002(4) 0.001(4)
C2 0.040(5) 0.021(4) 0.030(4) -0.001(3) -0.005(4) -0.006(4)
C3 0.038(5) 0.062(6) 0.024(5) 0.002(4) 0.010(4) -0.007(4)
C4 0.027(5) 0.064(6) 0.030(5) -0.010(5) -0.001(4) -0.011(4)
C5 0.051(6) 0.029(5) 0.028(5) -0.016(4) 0.004(4) -0.013(4)
C6 0.066(7) 0.027(5) 0.032(5) -0.005(4) -0.002(5) -0.005(4)
C7 0.032(5) 0.044(5) 0.043(6) 0.004(4) -0.007(4) -0.003(4)
C8 0.039(5) 0.022(4) 0.034(5) 0.005(4) -0.002(4) 0.006(3)
C9 0.046(5) 0.017(4) 0.036(5) -0.003(3) -0.006(4) -0.004(3)
C10 0.045(5) 0.026(4) 0.049(6) -0.012(4) 0.014(5) -0.004(4)
C11 0.044(5) 0.017(4) 0.045(5) -0.008(4) 0.004(4) -0.001(4)
C12 0.050(6) 0.042(5) 0.045(6) -0.016(5) 0.008(5) -0.008(4)
C13 0.059(7) 0.059(7) 0.045(6) -0.009(5) 0.018(5) -0.004(5)
C14 0.047(6) 0.050(6) 0.064(7) -0.018(5) 0.017(6) -0.004(5)
C15 0.040(5) 0.038(5) 0.053(6) -0.007(5) 0.002(5) -0.006(4)
C16 0.052(6) 0.029(5) 0.042(5) 0.002(4) 0.012(5) 0.004(4)
C17 0.034(5) 0.044(5) 0.024(4) 0.006(4) 0.000(4) 0.008(4)
C18 0.027(4) 0.026(4) 0.036(5) 0.007(4) -0.002(4) -0.004(3)
C19 0.044(5) 0.032(5) 0.041(5) 0.005(4) -0.014(4) -0.011(4)
C20 0.033(5) 0.043(6) 0.070(7) 0.015(5) -0.020(5) -0.010(4)
C21 0.036(5) 0.038(5) 0.069(7) 0.005(5) -0.004(5) -0.003(4)
C22 0.040(5) 0.027(4) 0.061(6) 0.007(4) 0.010(5) -0.001(4)
C23 0.039(5) 0.028(4) 0.034(5) 0.008(4) 0.001(4) 0.003(4)
C24 0.046(5) 0.040(5) 0.038(5) -0.011(4) 0.003(4) -0.004(4)
C25 0.044(5) 0.025(4) 0.037(5) -0.011(4) -0.004(4) -0.004(4)
C26 0.058(6) 0.032(5) 0.037(5) -0.002(4) -0.003(5) -0.004(4)
C27 0.060(7) 0.041(6) 0.055(7) -0.003(5) 0.017(5) -0.007(5)
C28 0.045(6) 0.062(7) 0.051(6) -0.025(5) 0.013(5) -0.015(5)
C29 0.045(6) 0.043(6) 0.053(6) -0.008(5) -0.001(5) 0.010(4)
C30 0.053(6) 0.042(5) 0.034(5) -0.009(4) 0.015(4) -0.006(4)
C31 0.036(5) 0.024(4) 0.031(4) -0.009(3) -0.002(4) 0.005(3)
C32 0.039(5) 0.032(4) 0.025(4) -0.001(4) -0.005(4) 0.002(4)
C33 0.039(5) 0.023(4) 0.020(4) 0.004(3) -0.003(4) -0.007(3)
C34 0.049(5) 0.019(4) 0.018(4) 0.004(3) -0.001(4) 0.006(3)
C35 0.041(5) 0.015(4) 0.026(4) 0.006(3) 0.004(4) 0.005(3)
C36 0.055(6) 0.023(4) 0.024(4) 0.000(3) -0.011(4) -0.003(4)
C37 0.050(5) 0.032(5) 0.021(4) -0.006(4) -0.011(4) -0.006(4)
C38 0.076(7) 0.026(4) 0.027(5) 0.000(4) -0.013(5) -0.002(4)
C39 0.072(6) 0.027(4) 0.025(5) 0.005(4) -0.010(4) 0.006(4)
C40 0.052(5) 0.029(4) 0.026(4) -0.005(4) -0.013(4) 0.001(4)
C41 0.045(5) 0.019(4) 0.027(4) 0.004(3) -0.004(4) -0.003(3)
C42 0.048(5) 0.030(4) 0.017(4) 0.002(3) -0.007(4) 0.008(4)
C43 0.040(5) 0.033(5) 0.023(4) -0.006(4) -0.009(4) -0.002(4)
C44 0.031(4) 0.021(4) 0.026(4) -0.001(3) -0.004(3) 0.002(3)
C45 0.042(5) 0.036(5) 0.020(4) 0.002(4) -0.010(4) -0.002(4)
C46 0.040(5) 0.029(4) 0.019(4) -0.002(3) 0.000(4) 0.003(4)
C48 0.040(5) 0.039(5) 0.020(4) 0.005(4) -0.001(4) 0.004(4)
C47 0.034(5) 0.027(4) 0.019(4) -0.005(3) 0.000(3) 0.003(3)
C49 0.106(9) 0.039(6) 0.028(5) -0.006(4) -0.009(5) 0.014(6)
C50 0.117(10) 0.021(5) 0.061(7) -0.011(5) 0.023(7) 0.006(6)
C51 0.058(6) 0.040(6) 0.042(6) 0.023(5) -0.012(5) -0.005(5)
C52 0.059(7) 0.062(7) 0.043(6) 0.001(5) -0.001(5) -0.015(6)
C53 0.042(6) 0.091(8) 0.023(5) 0.002(5) -0.001(4) -0.021(5)
C54 0.062(7) 0.063(7) 0.044(6) 0.008(6) -0.011(5) -0.004(6)
O15 0.082(6) 0.076(6) 0.062(5) -0.009(4) -0.012(5) -0.004(5)
C111 0.156(16) 0.187(19) 0.038(8) -0.009(10) -0.025(9) 0.056(14)
C222 0.051(7) 0.083(9) 0.069(8) 0.006(7) 0.000(6) 0.005(6)
C333 0.042(8) 0.067(10) 0.044(8) 0.000 -0.012(7) 0.000
C444 0.047(7) 0.095(10) 0.066(8) 0.022(8) 0.006(6) 0.011(6)
C555 0.037(9) 0.113(16) 0.075(13) 0.000 0.000(9) 0.000
C666 0.067(14) 0.069(14) 0.26(4) 0.000 0.009(18) 0.000

loop_
_atom_type_symbol
_atom_type_description
_atom_type_scat_dispersion_real
_atom_type_scat_dispersion_imag
_atom_type_scat_source
C C 0.0033 0.0016 'International Tables Vol C Tables 4.2.6.8 and 6.1.1.4'
H H 0.0000 0.0000 'International Tables Vol C Tables 4.2.6.8 and 6.1.1.4'
O O 0.0106 0.0060 'International Tables Vol C Tables 4.2.6.8 and 6.1.1.4'
N N 0.0061 0.0033 'International Tables Vol C Tables 4.2.6.8 and 6.1.1.4'
S S 0.1246 0.1234 'International Tables Vol C Tables 4.2.6.8 and 6.1.1.4'
Re Re -1.0185 7.2310 'International Tables Vol C Tables 4.2.6.8 and 6.1.1.4'

loop_
_geom_angle_atom_site_label_1
_geom_angle_atom_site_label_2
_geom_angle_atom_site_label_3
_geom_angle
_geom_angle_site_symmetry_1
_geom_angle_site_symmetry_3
S1 Re1 S2 79.61(7) . .
N1 Re1 S1 81.81(16) . .
N1 Re1 S2 87.67(17) . .
C1 Re1 S1 172.4(3) . .
C1 Re1 S2 94.3(3) . .
C1 Re1 N1 93.6(3) . .
C1 Re1 C2 89.9(3) . .
C2 Re1 S1 96.1(2) . .
C2 Re1 S2 175.4(2) . .
C2 Re1 N1 90.2(3) . .
C3 Re1 S1 94.9(3) . .
C3 Re1 S2 93.2(3) . .
C3 Re1 N1 176.4(3) . .
C3 Re1 C1 89.8(4) . .
C3 Re1 C2 88.7(4) . .
S1 Re2 S2 79.27(6) . .
N2 Re2 S1 86.00(19) . .
N2 Re2 S2 80.02(17) . .
C4 Re2 S1 92.0(3) . .
C4 Re2 S2 95.0(3) . .
C4 Re2 N2 174.9(3) . .
C4 Re2 C5 89.6(4) . .
C5 Re2 S1 92.3(3) . .
C5 Re2 S2 170.5(3) . .
C5 Re2 N2 95.2(3) . .
C6 Re2 S1 177.0(3) . .
C6 Re2 S2 97.8(3) . .
C6 Re2 N2 94.2(3) . .
C6 Re2 C4 87.5(4) . .
C6 Re2 C5 90.6(4) . .
S3 Re3 S3 80.19(7) . 4_654
N3 Re3 S3 81.26(17) . .
N3 Re3 S3 86.43(18) . 4_654
C7 Re3 S3 94.6(3) . 4_654
C7 Re3 S3 171.8(3) . .
C7 Re3 N3 92.2(3) . .
C8 Re3 S3 93.5(3) . .
C8 Re3 S3 173.6(3) . 4_654
C8 Re3 N3 91.9(3) . .
C8 Re3 C7 91.6(4) . .
C9 Re3 S3 95.3(3) . .
C9 Re3 S3 92.2(3) . 4_654
C9 Re3 N3 176.5(3) . .
C9 Re3 C7 91.1(4) . .
C9 Re3 C8 89.1(3) . .
Re1 S1 Re2 98.91(7) . .
C10 S1 Re1 110.3(3) . .
C10 S1 Re2 107.3(3) . .
Re1 S2 Re2 98.15(7) . .
C17 S2 Re1 105.2(3) . .
C17 S2 Re2 112.3(3) . .
Re3 S3 Re3 99.01(7) . 4_654
C24 S3 Re3 111.3(3) . 4_654
C24 S3 Re3 107.5(3) . .
C31 N1 Re1 117.8(5) . .
C31 N1 C35 117.1(7) . .
C35 N1 Re1 125.0(5) . .
C49 N2 Re2 123.7(7) . .
C49 N2 C53 117.1(8) . .
C53 N2 Re2 118.9(6) . .
C46 N3 Re3 120.1(5) . .
C48 N3 Re3 122.9(6) . .
C48 N3 C46 117.0(7) . .
C36 O11 C37 117.1(7) . .
C43 O12 C41 121.3(6) . .
C54 O14 C39 120.4(10) 4_654 .
O1 C1 Re1 177.3(8) . .
O2 C2 Re1 177.3(8) . .
O3 C3 Re1 178.9(8) . .
O4 C4 Re2 179.3(10) . .
O5 C5 Re2 178.2(9) . .
O6 C6 Re2 176.2(8) . .
O7 C7 Re3 177.1(8) . .
O8 C8 Re3 176.5(7) . .
O9 C9 Re3 178.2(8) . .
S1 C10 H10A 109.5 . .
S1 C10 H10B 109.5 . .
H10A C10 H10B 108.1 . .
C11 C10 S1 110.9(6) . .
C11 C10 H10A 109.5 . .
C11 C10 H10B 109.5 . .
C12 C11 C10 120.3(9) . .
C16 C11 C10 121.3(8) . .
C16 C11 C12 118.3(8) . .
C11 C12 H12 120.2 . .
C13 C12 C11 119.7(10) . .
C13 C12 H12 120.2 . .
C12 C13 H13 119.5 . .
C14 C13 C12 120.9(10) . .
C14 C13 H13 119.5 . .
C13 C14 H14 119.8 . .
C15 C14 C13 120.5(10) . .
C15 C14 H14 119.8 . .
C14 C15 H15 120.2 . .
C14 C15 C16 119.7(10) . .
C16 C15 H15 120.2 . .
C11 C16 C15 120.9(9) . .
C11 C16 H16 119.6 . .
C15 C16 H16 119.6 . .
S2 C17 H17A 108.4 . .
S2 C17 H17B 108.4 . .
H17A C17 H17B 107.4 . .
C18 C17 S2 115.6(6) . .
C18 C17 H17A 108.4 . .
C18 C17 H17B 108.4 . .
C19 C18 C17 118.2(8) . .
C19 C18 C23 118.1(8) . .
C23 C18 C17 123.5(7) . .
C18 C19 H19 119.9 . .
C18 C19 C20 120.3(9) . .
C20 C19 H19 119.9 . .
C19 C20 H20 119.9 . .
C21 C20 C19 120.3(9) . .
C21 C20 H20 119.9 . .
C20 C21 H21 120.3 . .
C22 C21 C20 119.5(9) . .
C22 C21 H21 120.3 . .
C21 C22 H22 119.6 . .
C21 C22 C23 120.7(10) . .
C23 C22 H22 119.6 . .
C18 C23 H23 119.5 . .
C22 C23 C18 121.1(9) . .
C22 C23 H23 119.5 . .
S3 C24 H24A 109.2 . .
S3 C24 H24B 109.2 . .
H24A C24 H24B 107.9 . .
C25 C24 S3 112.2(6) . .
C25 C24 H24A 109.2 . .
C25 C24 H24B 109.2 . .
C26 C25 C24 121.3(8) . .
C26 C25 C30 118.5(9) . .
C30 C25 C24 120.1(8) . .
C25 C26 H26 119.1 . .
C27 C26 C25 121.7(9) . .
C27 C26 H26 119.1 . .
C26 C27 H27 120.4 . .
C26 C27 C28 119.2(10) . .
C28 C27 H27 120.4 . .
C27 C28 H28 119.8 . .
C27 C28 C29 120.3(9) . .
C29 C28 H28 119.8 . .
C28 C29 H29 120.1 . .
C28 C29 C30 119.7(9) . .
C30 C29 H29 120.1 . .
C25 C30 H30 119.8 . .
C29 C30 C25 120.3(9) . .
C29 C30 H30 119.8 . .
N1 C31 H31 118.7 . .
N1 C31 C32 122.6(7) . .
C32 C31 H31 118.7 . .
C31 C32 H32 120.1 . .
C33 C32 C31 119.8(8) . .
C33 C32 H32 120.1 . .
C32 C33 C34 118.4(7) . .
C32 C33 C36 116.9(7) . .
C34 C33 C36 124.7(7) . .
C33 C34 H34 120.7 . .
C33 C34 C35 118.5(7) . .
C35 C34 H34 120.7 . .
N1 C35 C34 123.3(7) . .
N1 C35 H35 118.3 . .
C34 C35 H35 118.3 . .
O10 C36 O11 125.6(8) . .
O10 C36 C33 124.0(8) . .
O11 C36 C33 110.4(7) . .
C38 C37 O11 121.9(7) . .
C42 C37 O11 115.1(7) . .
C42 C37 C38 122.8(7) . .
C37 C38 H38 121.6 . .
C39 C38 C37 116.8(8) . .
C39 C38 H38 121.6 . .
C38 C39 O14 122.1(8) . .
C38 C39 C40 124.5(8) . .
C40 C39 O14 113.4(8) . .
C39 C40 H40 122.1 . .
C41 C40 C39 115.7(8) . .
C41 C40 H40 122.1 . .
C40 C41 O12 123.4(7) . .
C40 C41 C42 123.1(7) . .
C42 C41 O12 113.5(7) . .
C37 C42 C41 117.1(7) . .
C37 C42 H42 121.4 . .
C41 C42 H42 121.4 . .
O12 C43 C44 109.6(7) . .
O13 C43 O12 125.5(8) . .
O13 C43 C44 124.9(8) . .
C45 C44 C43 115.7(7) . .
C47 C44 C43 123.7(7) . .
C47 C44 C45 120.5(7) . .
C44 C45 H45 121.5 . .
C44 C45 C46 116.9(8) . .
C46 C45 H45 121.5 . .
N3 C46 C45 123.8(8) . .
N3 C46 H46 118.1 . .
C45 C46 H46 118.1 . .
N3 C48 H48 118.5 . .
N3 C48 C47 123.1(8) . .
C47 C48 H48 118.5 . .
C44 C47 C48 118.7(7) . .
C44 C47 H47 120.7 . .
C48 C47 H47 120.7 . .
N2 C49 H49 119.3 . .
N2 C49 C50 121.4(11) . .
C50 C49 H49 119.3 . .
C49 C50 H50 123.0 . .
C51 C50 C49 114.0(9) . .
C51 C50 H50 123.0 . .
C50 C51 C54 116.5(10) . .
C52 C51 C50 126.5(10) . .
C52 C51 C54 117.0(10) . .
C51 C52 H52 122.7 . .
C51 C52 C53 114.5(11) . .
C53 C52 H52 122.7 . .
N2 C53 H53 117.0 . .
C52 C53 N2 125.9(11) . .
C52 C53 H53 117.0 . .
O14 C54 C51 114.9(10) 4_654 .
O15 C54 O14 125.4(11) . 4_654
O15 C54 C51 119.6(11) . .
H11A C111 H11B 109.5 . .
H11A C111 H11C 109.5 . .
H11B C111 H11C 109.5 . .
C222 C111 H11A 109.5 . .
C222 C111 H11B 109.5 . .
C222 C111 H11C 109.5 . .
C333 C222 C111 117.5(13) . .
C444 C222 C111 121.3(13) . .
C444 C222 C333 121.1(13) . .
C222 C333 C222 116.1(16) 4_556 .
C222 C333 H333 121.9 4_556 .
C222 C333 H333 121.9 . .
C222 C444 H444 119.2 . .
C222 C444 C555 121.6(14) . .
C555 C444 H444 119.2 . .
C444 C555 C444 118(2) . 4_556
C444 C555 C666 120.8(10) . .
C444 C555 C666 120.8(10) 4_556 .
C555 C666 H66A 109.5 . .
C555 C666 H66B 109.5 . .
C555 C666 H66C 109.5 . .
H66A C666 H66B 109.5 . .
H66A C666 H66C 109.5 . .
H66B C666 H66C 109.5 . .

loop_
_geom_bond_atom_site_label_1
_geom_bond_atom_site_label_2
_geom_bond_distance
_geom_bond_site_symmetry_2
Re1 S1 2.4922(19) .
Re1 S2 2.509(2) .
Re1 N1 2.235(6) .
Re1 C1 1.922(10) .
Re1 C2 1.948(9) .
Re1 C3 1.897(9) .
Re2 S1 2.504(2) .
Re2 S2 2.516(2) .
Re2 N2 2.231(6) .
Re2 C4 1.915(9) .
Re2 C5 1.930(9) .
Re2 C6 1.906(11) .
Re3 S3 2.502(2) 4_654
Re3 S3 2.492(2) .
Re3 N3 2.236(7) .
Re3 C7 1.955(10) .
Re3 C8 1.904(9) .
Re3 C9 1.904(8) .
S1 C10 1.850(8) .
S2 C17 1.823(8) .
S3 Re3 2.502(2) 4_654
S3 C24 1.825(9) .
N1 C31 1.338(10) .
N1 C35 1.342(9) .
N2 C49 1.281(12) .
N2 C53 1.368(12) .
N3 C46 1.346(10) .
N3 C48 1.337(10) .
O1 C1 1.154(11) .
O2 C2 1.142(10) .
O3 C3 1.165(10) .
O4 C4 1.160(10) .
O5 C5 1.145(10) .
O6 C6 1.162(12) .
O7 C7 1.141(11) .
O8 C8 1.157(10) .
O9 C9 1.150(10) .
O10 C36 1.186(11) .
O11 C36 1.359(10) .
O11 C37 1.405(9) .
O12 C41 1.403(9) .
O12 C43 1.359(10) .
O13 C43 1.184(10) .
O14 C39 1.442(10) .
O14 C54 1.256(13) 4_654
C10 H10A 0.9900 .
C10 H10B 0.9900 .
C10 C11 1.495(12) .
C11 C12 1.410(13) .
C11 C16 1.379(13) .
C12 H12 0.9500 .
C12 C13 1.377(13) .
C13 H13 0.9500 .
C13 C14 1.367(15) .
C14 H14 0.9500 .
C14 C15 1.362(14) .
C15 H15 0.9500 .
C15 C16 1.396(13) .
C16 H16 0.9500 .
C17 H17A 0.9900 .
C17 H17B 0.9900 .
C17 C18 1.508(11) .
C18 C19 1.402(12) .
C18 C23 1.404(12) .
C19 H19 0.9500 .
C19 C20 1.403(13) .
C20 H20 0.9500 .
C20 C21 1.400(15) .
C21 H21 0.9500 .
C21 C22 1.371(14) .
C22 H22 0.9500 .
C22 C23 1.391(12) .
C23 H23 0.9500 .
C24 H24A 0.9900 .
C24 H24B 0.9900 .
C24 C25 1.503(12) .
C25 C26 1.384(12) .
C25 C30 1.390(13) .
C26 H26 0.9500 .
C26 C27 1.373(13) .
C27 H27 0.9500 .
C27 C28 1.382(15) .
C28 H28 0.9500 .
C28 C29 1.384(14) .
C29 H29 0.9500 .
C29 C30 1.388(13) .
C30 H30 0.9500 .
C31 H31 0.9500 .
C31 C32 1.383(11) .
C32 H32 0.9500 .
C32 C33 1.369(11) .
C33 C34 1.381(11) .
C33 C36 1.513(11) .
C34 H34 0.9500 .
C34 C35 1.387(11) .
C35 H35 0.9500 .
C37 C38 1.386(12) .
C37 C42 1.379(11) .
C38 H38 0.9500 .
C38 C39 1.356(12) .
C39 C40 1.396(11) .
C40 H40 0.9500 .
C40 C41 1.377(11) .
C41 C42 1.391(11) .
C42 H42 0.9500 .
C43 C44 1.523(11) .
C44 C45 1.381(11) .
C44 C47 1.361(11) .
C45 H45 0.9500 .
C45 C46 1.393(11) .
C46 H46 0.9500 .
C48 H48 0.9500 .
C48 C47 1.386(11) .
C47 H47 0.9500 .
C49 H49 0.9500 .
C49 C50 1.491(15) .
C50 H50 0.9500 .
C50 C51 1.353(16) .
C51 C52 1.309(15) .
C51 C54 1.597(15) .
C52 H52 0.9500 .
C52 C53 1.366(13) .
C53 H53 0.9500 .
C54 O14 1.256(13) 4_654
C54 O15 1.207(13) .
C111 H11A 0.9800 .
C111 H11B 0.9800 .
C111 H11C 0.9800 .
C111 C222 1.477(18) .
C222 C333 1.417(15) .
C222 C444 1.366(17) .
C333 C222 1.417(15) 4_556
C333 H333 0.9500 .
C444 H444 0.9500 .
C444 C555 1.379(17) .
C555 C444 1.379(17) 4_556
C555 C666 1.52(3) .
C666 H66A 0.9800 .
C666 H66B 0.9800 .
C666 H66C 0.9800 .

loop_
_geom_torsion_atom_site_label_1
_geom_torsion_atom_site_label_2
_geom_torsion_atom_site_label_3
_geom_torsion_atom_site_label_4
_geom_torsion
_geom_torsion_site_symmetry_1
_geom_torsion_site_symmetry_4
Re1 S1 C10 C11 -65.5(7) . .
Re1 S2 C17 C18 174.6(6) . .
Re1 N1 C31 C32 -173.5(6) . .
Re1 N1 C35 C34 174.4(6) . .
Re2 S1 C10 C11 -172.2(6) . .
Re2 S2 C17 C18 -79.7(6) . .
Re2 N2 C49 C50 165.9(7) . .
Re2 N2 C53 C52 -169.6(8) . .
Re3 S3 C24 C25 -170.6(6) . .
Re3 S3 C24 C25 -63.2(7) 4_654 .
Re3 N3 C46 C45 176.9(6) . .
Re3 N3 C48 C47 -176.2(6) . .
S1 Re1 S2 Re2 15.25(6) . .
S1 Re1 S2 C17 131.1(3) . .
S1 Re1 N1 C31 -65.7(5) . .
S1 Re1 N1 C35 117.8(6) . .
S1 Re1 C1 O1 148(15) . .
S1 Re1 C2 O2 -165(17) . .
S1 Re1 C3 O3 115(45) . .
S1 Re2 S2 Re1 -15.19(6) . .
S1 Re2 S2 C17 -125.4(3) . .
S1 Re2 N2 C49 -140.3(8) . .
S1 Re2 N2 C53 33.8(6) . .
S1 Re2 C4 O4 137(100) . .
S1 Re2 C5 O5 -28(26) . .
S1 Re2 C6 O6 -103(13) . .
S1 C10 C11 C12 123.4(8) . .
S1 C10 C11 C16 -58.1(10) . .
S2 Re1 S1 Re2 -15.35(7) . .
S2 Re1 S1 C10 -127.6(3) . .
S2 Re1 N1 C31 -145.5(6) . .
S2 Re1 N1 C35 38.0(6) . .
S2 Re1 C1 O1 112(16) . .
S2 Re1 C2 O2 175(100) . .
S2 Re1 C3 O3 -165(100) . .
S2 Re2 S1 Re1 15.33(6) . .
S2 Re2 S1 C10 130.0(3) . .
S2 Re2 N2 C49 -60.5(8) . .
S2 Re2 N2 C53 113.6(6) . .
S2 Re2 C4 O4 58(93) . .
S2 Re2 C5 O5 -1(27) . .
S2 Re2 C6 O6 -115(13) . .
S2 C17 C18 C19 162.6(6) . .
S2 C17 C18 C23 -22.1(11) . .
S3 Re3 S3 Re3 9.64(9) 4_654 4_654
S3 Re3 S3 C24 125.4(3) 4_654 .
S3 Re3 N3 C46 137.6(6) 4_654 .
S3 Re3 N3 C46 57.0(6) . .
S3 Re3 N3 C48 -125.6(6) . .
S3 Re3 N3 C48 -45.0(6) 4_654 .
S3 Re3 C7 O7 42(18) . .
S3 Re3 C7 O7 92(17) 4_654 .
S3 Re3 C8 O8 67(14) 4_654 .
S3 Re3 C8 O8 60(13) . .
S3 Re3 C9 O9 -119(26) 4_654 .
S3 Re3 C9 O9 -39(26) . .
S3 C24 C25 C26 -67.6(10) . .
S3 C24 C25 C30 108.7(8) . .
N1 Re1 S1 Re2 -104.47(17) . .
N1 Re1 S1 C10 143.3(4) . .
N1 Re1 S2 Re2 97.34(16) . .
N1 Re1 S2 C17 -146.8(3) . .
N1 Re1 C1 O1 -160(16) . .
N1 Re1 C2 O2 114(17) . .
N1 Re1 C3 O3 91(45) . .
N1 C31 C32 C33 -1.3(13) . .
N2 Re2 S1 Re1 95.91(18) . .
N2 Re2 S1 C10 -149.5(4) . .
N2 Re2 S2 Re1 -103.0(2) . .
N2 Re2 S2 C17 146.8(3) . .
N2 Re2 C4 O4 70(93) . .
N2 Re2 C5 O5 58(26) . .
N2 Re2 C6 O6 164(13) . .
N2 C49 C50 C51 4.8(15) . .
N3 Re3 S3 Re3 97.49(18) . 4_654
N3 Re3 S3 C24 -146.7(4) . .
N3 Re3 C7 O7 5(17) . .
N3 Re3 C8 O8 142(13) . .
N3 Re3 C9 O9 -52(29) . .
N3 C48 C47 C44 -1.7(12) . .
O11 C37 C38 C39 175.7(9) . .
O11 C37 C42 C41 -175.9(8) . .
O12 C41 C42 C37 -178.2(8) . .
O12 C43 C44 C45 176.6(7) . .
O12 C43 C44 C47 -3.9(11) . .
O13 C43 C44 C45 -4.9(13) . .
O13 C43 C44 C47 174.5(9) . .
O14 C39 C40 C41 -175.9(8) . .
C1 Re1 S1 Re2 -52(2) . .
C1 Re1 S1 C10 -164(2) . .
C1 Re1 S2 Re2 -169.2(3) . .
C1 Re1 S2 C17 -53.3(4) . .
C1 Re1 N1 C31 120.3(6) . .
C1 Re1 N1 C35 -56.1(6) . .
C1 Re1 C2 O2 20(17) . .
C1 Re1 C3 O3 -71(46) . .
C2 Re1 S1 Re2 166.3(2) . .
C2 Re1 S1 C10 54.0(4) . .
C2 Re1 S2 Re2 36(3) . .
C2 Re1 S2 C17 151(3) . .
C2 Re1 N1 C31 30.4(6) . .
C2 Re1 N1 C35 -146.1(6) . .
C2 Re1 C1 O1 -69(16) . .
C2 Re1 C3 O3 19(46) . .
C3 Re1 S1 Re2 77.0(3) . .
C3 Re1 S1 C10 -35.2(4) . .
C3 Re1 S2 Re2 -79.2(3) . .
C3 Re1 S2 C17 36.7(4) . .
C3 Re1 N1 C31 -41(5) . .
C3 Re1 N1 C35 142(5) . .
C3 Re1 C1 O1 19(16) . .
C3 Re1 C2 O2 -70(17) . .
C4 Re2 S1 Re1 -79.4(3) . .
C4 Re2 S1 C10 35.2(5) . .
C4 Re2 S2 Re1 75.9(3) . .
C4 Re2 S2 C17 -34.3(4) . .
C4 Re2 N2 C49 -73(4) . .
C4 Re2 N2 C53 101(4) . .
C4 Re2 C5 O5 -121(26) . .
C4 Re2 C6 O6 -21(13) . .
C5 Re2 S1 Re1 -169.0(2) . .
C5 Re2 S1 C10 -54.4(4) . .
C5 Re2 S2 Re1 -42.8(15) . .
C5 Re2 S2 C17 -153.0(15) . .
C5 Re2 N2 C49 127.8(8) . .
C5 Re2 N2 C53 -58.2(7) . .
C5 Re2 C4 O4 -131(93) . .
C5 Re2 C6 O6 69(13) . .
C6 Re2 S1 Re1 2(5) . .
C6 Re2 S1 C10 117(5) . .
C6 Re2 S2 Re1 164.1(3) . .
C6 Re2 S2 C17 53.9(4) . .
C6 Re2 N2 C49 36.7(8) . .
C6 Re2 N2 C53 -149.2(7) . .
C6 Re2 C4 O4 -40(93) . .
C6 Re2 C5 O5 152(26) . .
C7 Re3 S3 Re3 60.2(19) . 4_654
C7 Re3 S3 C24 176.0(19) . .
C7 Re3 N3 C46 -128.0(6) . .
C7 Re3 N3 C48 49.5(7) . .
C7 Re3 C8 O8 -126(13) . .
C7 Re3 C9 O9 146(26) . .
C8 Re3 S3 Re3 -171.1(2) . 4_654
C8 Re3 S3 C24 -55.3(4) . .
C8 Re3 N3 C46 -36.3(6) . .
C8 Re3 N3 C48 141.2(7) . .
C8 Re3 C7 O7 -87(17) . .
C8 Re3 C9 O9 55(26) . .
C9 Re3 S3 Re3 -81.7(3) . 4_654
C9 Re3 S3 C24 34.1(4) . .
C9 Re3 N3 C46 70(5) . .
C9 Re3 N3 C48 -112(5) . .
C9 Re3 C7 O7 -176(100) . .
C9 Re3 C8 O8 -35(13) . .
C10 C11 C12 C13 176.5(8) . .
C10 C11 C16 C15 -177.3(8) . .
C11 C12 C13 C14 1.9(15) . .
C12 C11 C16 C15 1.2(12) . .
C12 C13 C14 C15 -0.9(16) . .
C13 C14 C15 C16 0.0(15) . .
C14 C15 C16 C11 -0.2(14) . .
C16 C11 C12 C13 -2.1(13) . .
C17 C18 C19 C20 174.7(8) . .
C17 C18 C23 C22 -176.5(8) . .
C18 C19 C20 C21 1.4(13) . .
C19 C18 C23 C22 -1.1(12) . .
C19 C20 C21 C22 0.1(14) . .
C20 C21 C22 C23 -2.1(13) . .
C21 C22 C23 C18 2.6(13) . .
C23 C18 C19 C20 -0.9(12) . .
C24 C25 C26 C27 178.7(9) . .
C24 C25 C30 C29 -176.1(8) . .
C25 C26 C27 C28 -3.1(15) . .
C26 C25 C30 C29 0.4(13) . .
C26 C27 C28 C29 1.3(15) . .
C27 C28 C29 C30 1.3(15) . .
C28 C29 C30 C25 -2.1(14) . .
C30 C25 C26 C27 2.3(14) . .
C31 N1 C35 C34 -2.1(11) . .
C31 C32 C33 C34 -2.0(12) . .
C31 C32 C33 C36 177.3(7) . .
C32 C33 C34 C35 3.0(11) . .
C32 C33 C36 O10 -11.2(12) . .
C32 C33 C36 O11 168.7(7) . .
C33 C34 C35 N1 -1.0(12) . .
C34 C33 C36 O10 168.1(8) . .
C34 C33 C36 O11 -12.1(11) . .
C35 N1 C31 C32 3.3(12) . .
C36 O11 C37 C38 54.9(12) . .
C36 O11 C37 C42 -129.8(8) . .
C36 C33 C34 C35 -176.2(7) . .
C37 O11 C36 O10 3.1(13) . .
C37 O11 C36 C33 -176.7(6) . .
C37 C38 C39 O14 175.2(9) . .
C37 C38 C39 C40 -0.4(16) . .
C38 C37 C42 C41 -0.7(14) . .
C38 C39 C40 C41 0.0(15) . .
C39 C40 C41 O12 178.4(8) . .
C39 C40 C41 C42 0.1(14) . .
C40 C41 C42 C37 0.3(13) . .
C41 O12 C43 O13 -1.2(13) . .
C41 O12 C43 C44 177.3(6) . .
C42 C37 C38 C39 0.8(15) . .
C43 O12 C41 C40 39.1(12) . .
C43 O12 C41 C42 -142.4(8) . .
C43 C44 C45 C46 178.5(7) . .
C43 C44 C47 C48 -177.9(7) . .
C44 C45 C46 N3 0.6(13) . .
C45 C44 C47 C48 1.5(12) . .
C46 N3 C48 C47 1.3(12) . .
C48 N3 C46 C45 -0.7(12) . .
C47 C44 C45 C46 -1.0(12) . .
C49 N2 C53 C52 4.9(14) . .
C49 C50 C51 C52 3.2(16) . .
C49 C50 C51 C54 -175.6(9) . .
C50 C51 C52 C53 -6.5(16) . .
C50 C51 C54 O14 -4.8(14) . 4_654
C50 C51 C54 O15 172.2(11) . .
C51 C52 C53 N2 2.5(15) . .
C52 C51 C54 O14 176.3(10) . 4_654
C52 C51 C54 O15 -6.8(15) . .
C53 N2 C49 C50 -8.3(14) . .
C54 O14 C39 C38 48.7(15) 4_654 .
C54 O14 C39 C40 -135.3(10) 4_654 .
C54 C51 C52 C53 172.3(9) . .
C111 C222 C333 C222 177.3(14) . 4_556
C111 C222 C444 C555 -176.8(12) . .
C222 C444 C555 C444 -0.4(8) . 4_556
C222 C444 C555 C666 179.6(8) . .
C333 C222 C444 C555 0.7(16) . .
C444 C222 C333 C222 -0.4(8) . 4_556
